data_1507099
loop_
_publ_author_name
'Quinn, Jordan R.'
'Zimmerman, Steven C.'

_publ_contact_author
; 
Steven C. Zimmerman 
University of Illinois 
Department of Chemistry, MC-712 
600 South Mathews Avenue 
Urbana, Illinois  61801 
USA 
;
_publ_section_title
;
 With regard to the hydrogen bonding in complexes of pyridylureas, less is
 more. a role for shape complementarity and CH...O interactions?
;
_journal_issue 10
_journal_name_full 'Organic letters'
_journal_page_first 1649
_journal_page_last 1652
_journal_paper_doi 10.1021/ol0495016
_journal_volume 6
_journal_year 2004
_chemical_formula_moiety 'C18 H14 N4 O2, C11 H17 N3 O'
_chemical_formula_sum 'C29 H31 N7 O3'
_chemical_formula_weight 525.61
_chemical_name_systematic
; 
? 
;
_space_group_IT_number 2
_symmetry_cell_setting triclinic
_symmetry_space_group_name_Hall '-P 1'
_symmetry_space_group_name_H-M 'P -1'
_atom_sites_solution_hydrogens geom
_atom_sites_solution_primary direct
_atom_sites_solution_secondary difmap
_audit_creation_method SHELXL-97
_audit_update_record
; 
2004-02-21   text and data added, srw 
;
_cell_angle_alpha 93.396(5)
_cell_angle_beta 96.415(4)
_cell_angle_gamma 113.477(4)
_cell_formula_units_Z 2
_cell_length_a 10.895(3)
_cell_length_b 10.970(3)
_cell_length_c 12.255(3)
_cell_measurement_reflns_used 821
_cell_measurement_temperature 193(2)
_cell_measurement_theta_max 27.25
_cell_measurement_theta_min 2.23
_cell_volume 1326.4(6)
_computing_cell_refinement 'SAINT V6.22 (Bruker, 2001)'
_computing_data_collection 'SMART V5.625 (Bruker, 2001)'
_computing_data_reduction 'SAINT V6.22 (Bruker, 2001)'
_computing_molecular_graphics 'SHELXTL V6.10 (Bruker, 2001)'
_computing_publication_material 'CIFTAB (Sheldrick, 2001)'
_computing_structure_refinement 'SHELXTL V6.10 (Bruker, 2001)'
_computing_structure_solution 'SHELXTL V6.10 (Bruker, 2001)'
_diffrn_ambient_temperature 193(2)
_diffrn_measured_fraction_theta_full 0.995
_diffrn_measured_fraction_theta_max 0.995
_diffrn_measurement_device 'Siemens Platform/CCD'
_diffrn_measurement_method 'profile data from \w scans'
_diffrn_radiation_monochromator graphite
_diffrn_radiation_source 'normal-focus sealed tube'
_diffrn_radiation_type MoK\a
_diffrn_radiation_wavelength 0.71073
_diffrn_radiation_wavelength_id p83zac
_diffrn_reflns_av_R_equivalents 0.0590
_diffrn_reflns_av_sigmaI/netI 0.0639
_diffrn_reflns_limit_h_max 13
_diffrn_reflns_limit_h_min -13
_diffrn_reflns_limit_k_max 13
_diffrn_reflns_limit_k_min -13
_diffrn_reflns_limit_l_max 14
_diffrn_reflns_limit_l_min -14
_diffrn_reflns_number 13815
_diffrn_reflns_theta_full 25.39
_diffrn_reflns_theta_max 25.39
_diffrn_reflns_theta_min 1.68
_diffrn_standards_decay_% 4.2
_diffrn_standards_interval_time 365
_diffrn_standards_number 51
_exptl_absorpt_coefficient_mu 0.089
_exptl_absorpt_correction_T_max 0.9936
_exptl_absorpt_correction_T_min 0.9747
_exptl_absorpt_correction_type integration
_exptl_absorpt_process_details '(Bruker, 2001)'
_exptl_crystal_colour colorless
_exptl_crystal_density_diffrn 1.316
_exptl_crystal_density_meas ?
_exptl_crystal_description tabular
_exptl_crystal_F_000 556
_exptl_crystal_id p83zac
_exptl_crystal_preparation
; 
The data crystal was mounted using oil (Parantone-N, Exxon) to a 
0.4 mm cryo-loop (Hampton Research) with the (0 1 1) scattering planes 
roughly normal to the spindle axis. 
;
_exptl_crystal_size_max 0.36
_exptl_crystal_size_mid 0.18
_exptl_crystal_size_min 0.09
_refine_diff_density_max 0.142
_refine_diff_density_min -0.142
_refine_diff_density_rms 0.033
_refine_ls_extinction_coef 0.0055(9)
_refine_ls_extinction_expression Fc^*^=kFc[1+0.001xFc^2^\l^3^/sin(2\q)]^-1/4^
_refine_ls_extinction_method SHELXL
_refine_ls_goodness_of_fit_ref 0.882
_refine_ls_hydrogen_treatment refall
_refine_ls_matrix_type full
_refine_ls_number_parameters 469
_refine_ls_number_reflns 4849
_refine_ls_number_restraints 24
_refine_ls_restrained_S_all 0.881
_refine_ls_R_factor_all 0.0874
_refine_ls_R_factor_gt 0.0385
_refine_ls_shift/su_max 0.001
_refine_ls_shift/su_mean 0.000
_refine_ls_structure_factor_coef Fsqd
_refine_ls_weighting_details 'calc w=1/[\s^2^(Fo^2^)+(0.0437P)^2^+0.0000P] where P=(Fo^2^+2Fc^2^)/3'
_refine_ls_weighting_scheme calc
_refine_ls_wR_factor_gt 0.0806
_refine_ls_wR_factor_ref 0.0926
_reflns_number_gt 2725
_reflns_number_total 4849
_reflns_threshold_expression >2sigma(I)
_cod_data_source_file ol0495016si20040316_094950.cif
_cod_data_source_block p83zac
_cod_depositor_comments
;
The following automatic conversions were performed:

'_symmetry_cell_setting' value 'Triclinic' changed to 'triclinic'
according to /home/saulius/struct/CIF-dictionaries/cif_core.dic
dictionary named 'cif_core.dic' version 2.4.1 from 2010-06-29.

Automatic conversion script
Id: cif_fix_values 1715 2011-07-08 13:25:40Z adriana 

The following automatic conversions were performed:

'_exptl_crystal_density_meas' value 'not measured' was changed to '?'
- the value is perceived as not measured.

Automatic conversion script
Id: cif_fix_values 3008 2015-01-20 13:52:24Z robertas 
;
_cod_original_sg_symbol_Hall '-P 1 '
_cod_original_sg_symbol_H-M 'P -1 '
_cod_database_code 1507099

loop_
_symmetry_equiv_pos_as_xyz
'x, y, z'
'-x, -y, -z'

loop_
_atom_site_label
_atom_site_type_symbol
_atom_site_fract_x
_atom_site_fract_y
_atom_site_fract_z
_atom_site_U_iso_or_equiv
_atom_site_adp_type
_atom_site_occupancy
_atom_site_symmetry_multiplicity
_atom_site_calc_flag
_atom_site_refinement_flags
_atom_site_disorder_assembly
_atom_site_disorder_group
C1 C 0.23409(16) 0.16777(17) 0.16462(13) 0.0333(4) Uani 1 1 d . . .
C2 C 0.21541(16) 0.36624(16) 0.10262(13) 0.0323(4) Uani 1 1 d . . .
C3 C 0.20478(16) 0.55282(16) 0.03648(14) 0.0346(4) Uani 1 1 d . . .
C4 C 0.2041(2) 0.74079(19) -0.03388(18) 0.0485(5) Uani 1 1 d . . .
H4 H 0.2321(16) 0.7999(16) -0.0919(13) 0.044(5) Uiso 1 1 d . . .
C5 C 0.1325(2) 0.7654(2) 0.04648(17) 0.0495(5) Uani 1 1 d . . .
H5 H 0.1148(18) 0.8454(18) 0.0481(14) 0.061(6) Uiso 1 1 d . . .
C6 C 0.0938(2) 0.67787(19) 0.12152(17) 0.0474(5) Uani 1 1 d . . .
H6 H 0.0466(18) 0.6895(16) 0.1786(14) 0.054(5) Uiso 1 1 d . . .
C7 C 0.12857(17) 0.56690(17) 0.11931(14) 0.0374(4) Uani 1 1 d . . .
C8 C 0.09318(18) 0.47016(18) 0.19302(15) 0.0400(5) Uani 1 1 d . . .
H8 H 0.0384(15) 0.4713(14) 0.2507(12) 0.034(4) Uiso 1 1 d . . .
C9 C 0.13595(16) 0.36907(16) 0.18562(13) 0.0343(4) Uani 1 1 d . . .
C10 C 0.09696(18) 0.26271(17) 0.25779(14) 0.0379(4) Uani 1 1 d . . .
C11 C 0.11185(18) 0.05726(17) 0.31058(14) 0.0369(4) Uani 1 1 d . . .
C12 C 0.18363(19) 0.0693(2) 0.41460(15) 0.0445(5) Uani 1 1 d . . .
C13 C 0.1398(3) -0.0419(3) 0.47292(19) 0.0583(6) Uani 1 1 d . . .
H13 H 0.1890(19) -0.0333(18) 0.5440(16) 0.064(6) Uiso 1 1 d . . .
C14 C 0.0302(3) -0.1576(3) 0.4295(2) 0.0666(7) Uani 1 1 d . . .
H14 H 0.006(2) -0.231(2) 0.4708(16) 0.067(7) Uiso 1 1 d . . .
C15 C -0.0405(3) -0.1653(2) 0.3273(2) 0.0593(6) Uani 1 1 d . . .
H15 H -0.119(2) -0.251(2) 0.2994(16) 0.073(7) Uiso 1 1 d . . .
C16 C -0.0018(2) -0.05819(19) 0.26596(16) 0.0459(5) Uani 1 1 d . . .
C17 C 0.3003(2) 0.1963(2) 0.46460(17) 0.0645(6) Uani 1 1 d . . .
H17A H 0.3250 0.2585 0.4086 0.058(9) Uiso 0.65(3) 1 d PRU A 1
H17B H 0.3778 0.1766 0.4915 0.078(10) Uiso 0.65(3) 1 d PRU A 1
H17C H 0.2744 0.2369 0.5264 0.068(9) Uiso 0.65(3) 1 d PRU A 1
H17D H 0.3264 0.1895 0.5424 0.047(12) Uiso 0.35(3) 1 d PRU A 2
H17E H 0.2737 0.2715 0.4595 0.082(14) Uiso 0.35(3) 1 d PRU A 2
H17F H 0.3771 0.2111 0.4246 0.097(14) Uiso 0.35(3) 1 d PRU A 2
C18 C -0.0808(3) -0.0643(3) 0.1564(2) 0.0648(7) Uani 1 1 d . . .
H18A H -0.134(2) -0.009(2) 0.1614(17) 0.089(8) Uiso 1 1 d . . .
H18B H -0.142(3) -0.150(3) 0.136(2) 0.108(10) Uiso 1 1 d . . .
H18C H -0.020(2) -0.037(2) 0.0979(18) 0.083(7) Uiso 1 1 d . . .
C19 C 0.43853(19) 0.13788(19) 0.93402(16) 0.0432(5) Uani 1 1 d . . .
H19 H 0.4080(17) 0.0870(16) 0.9978(14) 0.047(5) Uiso 1 1 d . . .
C20 C 0.49560(19) 0.09161(19) 0.85600(15) 0.0454(5) Uani 1 1 d . . .
H20 H 0.5089(16) 0.0101(16) 0.8652(13) 0.045(5) Uiso 1 1 d . . .
C21 C 0.53517(18) 0.16399(17) 0.76774(14) 0.0412(5) Uani 1 1 d . . .
C22 C 0.51534(18) 0.28040(18) 0.76239(15) 0.0392(4) Uani 1 1 d . . .
H22 H 0.5426(16) 0.3364(15) 0.7059(13) 0.035(5) Uiso 1 1 d . . .
C23 C 0.45554(16) 0.32021(16) 0.84489(13) 0.0329(4) Uani 1 1 d . . .
C24 C 0.45563(18) 0.52702(17) 0.77101(15) 0.0392(4) Uani 1 1 d . . .
C25 C 0.4122(2) 0.7179(2) 0.71385(18) 0.0478(5) Uani 1 1 d . . .
H25A H 0.4628(18) 0.7077(17) 0.6566(15) 0.053(5) Uiso 1 1 d . . .
H25B H 0.4685(19) 0.8108(19) 0.7601(15) 0.063(6) Uiso 1 1 d . . .
C26 C 0.2768(2) 0.7084(2) 0.6590(2) 0.0560(6) Uani 1 1 d . . .
H26A H 0.2325(19) 0.7277(17) 0.7170(15) 0.058(6) Uiso 1 1 d . . .
H26B H 0.2983(19) 0.7894(19) 0.6119(15) 0.069(6) Uiso 1 1 d . . .
C27 C 0.1904(3) 0.5785(3) 0.5907(2) 0.0695(7) Uani 1 1 d . . .
H27A H 0.099(3) 0.579(2) 0.5604(18) 0.104(8) Uiso 1 1 d . . .
H27B H 0.175(2) 0.499(2) 0.6348(18) 0.088(8) Uiso 1 1 d . . .
C28 C 0.2523(5) 0.5495(4) 0.4939(3) 0.1065(12) Uani 1 1 d . . .
H28A H 0.258(3) 0.620(3) 0.447(2) 0.146(13) Uiso 1 1 d . . .
H28B H 0.197(3) 0.468(3) 0.454(2) 0.129(11) Uiso 1 1 d . . .
H28C H 0.341(4) 0.546(4) 0.521(3) 0.181(19) Uiso 1 1 d . . .
C29 C 0.5973(2) 0.1158(2) 0.67961(16) 0.0563(6) Uani 1 1 d . . .
H29A H 0.5253 0.0511 0.6242 0.071(9) Uiso 0.66(2) 1 d PRU B 1
H29B H 0.6533 0.0730 0.7135 0.042(8) Uiso 0.66(2) 1 d PRU B 1
H29C H 0.6535 0.1921 0.6440 0.049(8) Uiso 0.66(2) 1 d PRU B 1
H29D H 0.6961 0.1597 0.6969 0.059(13) Uiso 0.34(2) 1 d PRU B 2
H29E H 0.5681 0.1378 0.6077 0.045(12) Uiso 0.34(2) 1 d PRU B 2
H29F H 0.5679 0.0187 0.6771 0.045(12) Uiso 0.34(2) 1 d PRU B 2
N1 N 0.26015(14) 0.26582(13) 0.09654(12) 0.0340(4) Uani 1 1 d . . .
H1 H 0.3127(17) 0.2647(16) 0.0444(14) 0.047(5) Uiso 1 1 d . . .
N2 N 0.24766(13) 0.45200(13) 0.02840(11) 0.0344(3) Uani 1 1 d . . .
N3 N 0.23942(14) 0.63888(14) -0.04103(12) 0.0410(4) Uani 1 1 d . . .
N4 N 0.15230(13) 0.16893(13) 0.24501(10) 0.0351(3) Uani 1 1 d . . .
N5 N 0.41765(14) 0.24999(13) 0.92977(11) 0.0368(4) Uani 1 1 d . . .
N6 N 0.42588(15) 0.43238(14) 0.84536(13) 0.0395(4) Uani 1 1 d . . .
H6A H 0.3778(18) 0.4399(16) 0.8964(14) 0.044(5) Uiso 1 1 d . . .
N7 N 0.39961(16) 0.61468(15) 0.78572(13) 0.0449(4) Uani 1 1 d . . .
H7 H 0.3516(19) 0.6094(18) 0.8445(15) 0.061(6) Uiso 1 1 d . . .
O1 O 0.27589(12) 0.08047(11) 0.15515(9) 0.0417(3) Uani 1 1 d . . .
O2 O 0.01924(13) 0.25274(13) 0.32444(10) 0.0545(4) Uani 1 1 d . . .
O3 O 0.52769(13) 0.52990(12) 0.70003(10) 0.0511(4) Uani 1 1 d . . .

loop_
_atom_site_aniso_label
_atom_site_aniso_U_11
_atom_site_aniso_U_22
_atom_site_aniso_U_33
_atom_site_aniso_U_23
_atom_site_aniso_U_13
_atom_site_aniso_U_12
C1 0.0301(10) 0.0389(10) 0.0297(10) -0.0005(8) 0.0027(8) 0.0138(9)
C2 0.0294(10) 0.0363(10) 0.0320(10) -0.0027(8) -0.0001(8) 0.0164(8)
C3 0.0298(10) 0.0341(10) 0.0391(11) -0.0019(8) -0.0003(8) 0.0144(8)
C4 0.0468(13) 0.0403(11) 0.0605(14) 0.0064(10) 0.0093(11) 0.0193(10)
C5 0.0484(13) 0.0402(12) 0.0655(14) -0.0010(11) 0.0070(11) 0.0251(11)
C6 0.0475(13) 0.0505(13) 0.0514(13) -0.0035(10) 0.0085(10) 0.0283(11)
C7 0.0361(11) 0.0406(11) 0.0388(10) -0.0047(9) 0.0017(9) 0.0212(9)
C8 0.0376(11) 0.0491(12) 0.0376(11) -0.0025(9) 0.0086(9) 0.0222(10)
C9 0.0336(10) 0.0426(10) 0.0307(10) -0.0017(8) 0.0033(8) 0.0207(9)
C10 0.0366(11) 0.0508(11) 0.0315(10) -0.0001(9) 0.0038(8) 0.0241(9)
C11 0.0402(11) 0.0432(11) 0.0357(11) 0.0067(9) 0.0146(9) 0.0231(10)
C12 0.0484(12) 0.0618(13) 0.0356(11) 0.0084(10) 0.0140(10) 0.0329(11)
C13 0.0786(18) 0.0812(18) 0.0422(14) 0.0223(13) 0.0260(13) 0.0543(16)
C14 0.099(2) 0.0581(16) 0.0702(18) 0.0251(15) 0.0525(17) 0.0476(17)
C15 0.0697(17) 0.0466(14) 0.0648(17) 0.0054(13) 0.0374(14) 0.0202(13)
C16 0.0471(12) 0.0483(12) 0.0479(12) 0.0028(10) 0.0203(10) 0.0222(10)
C17 0.0528(14) 0.0972(18) 0.0398(13) 0.0061(13) 0.0032(11) 0.0280(14)
C18 0.0482(15) 0.0740(18) 0.0615(17) -0.0080(14) 0.0049(13) 0.0170(15)
C19 0.0463(12) 0.0473(12) 0.0438(12) 0.0092(10) 0.0125(10) 0.0251(10)
C20 0.0544(13) 0.0438(12) 0.0486(12) 0.0073(10) 0.0089(10) 0.0305(11)
C21 0.0434(11) 0.0453(11) 0.0391(11) 0.0004(9) 0.0050(9) 0.0233(10)
C22 0.0428(11) 0.0412(11) 0.0377(11) 0.0045(9) 0.0082(9) 0.0208(9)
C23 0.0286(10) 0.0345(10) 0.0355(10) 0.0009(8) 0.0021(8) 0.0138(8)
C24 0.0390(11) 0.0413(11) 0.0399(11) 0.0033(9) 0.0060(9) 0.0193(9)
C25 0.0490(13) 0.0371(12) 0.0605(14) 0.0089(11) 0.0093(11) 0.0201(11)
C26 0.0596(15) 0.0597(15) 0.0591(15) 0.0089(12) 0.0062(12) 0.0355(13)
C27 0.0648(18) 0.0682(17) 0.0634(17) 0.0075(14) -0.0050(14) 0.0182(14)
C28 0.158(4) 0.078(2) 0.065(2) -0.0112(18) 0.005(2) 0.034(3)
C29 0.0777(17) 0.0573(14) 0.0501(13) 0.0068(11) 0.0191(12) 0.0420(13)
N1 0.0381(9) 0.0400(9) 0.0319(9) 0.0038(7) 0.0109(7) 0.0228(8)
N2 0.0319(8) 0.0357(8) 0.0381(9) -0.0001(7) 0.0039(7) 0.0172(7)
N3 0.0398(9) 0.0357(8) 0.0523(10) 0.0065(8) 0.0083(8) 0.0198(8)
N4 0.0358(8) 0.0420(8) 0.0314(8) 0.0028(7) 0.0066(7) 0.0198(7)
N5 0.0364(9) 0.0412(9) 0.0384(9) 0.0049(7) 0.0071(7) 0.0213(7)
N6 0.0432(10) 0.0433(9) 0.0414(9) 0.0061(8) 0.0140(8) 0.0254(8)
N7 0.0515(11) 0.0475(10) 0.0486(10) 0.0111(8) 0.0142(9) 0.0311(9)
O1 0.0469(8) 0.0423(7) 0.0468(8) 0.0069(6) 0.0152(6) 0.0271(6)
O2 0.0643(9) 0.0692(9) 0.0516(8) 0.0168(7) 0.0301(7) 0.0427(8)
O3 0.0611(9) 0.0522(8) 0.0535(8) 0.0133(7) 0.0246(7) 0.0320(7)

loop_
_atom_type_symbol
_atom_type_description
_atom_type_scat_dispersion_real
_atom_type_scat_dispersion_imag
_atom_type_scat_source
C C 0.0033 0.0016 'International Tables Vol C Tables 4.2.6.8 and 6.1.1.4'
H H 0.0000 0.0000 'International Tables Vol C Tables 4.2.6.8 and 6.1.1.4'
N N 0.0061 0.0033 'International Tables Vol C Tables 4.2.6.8 and 6.1.1.4'
O O 0.0106 0.0060 'International Tables Vol C Tables 4.2.6.8 and 6.1.1.4'

loop_
_exptl_crystal_face_index_h
_exptl_crystal_face_index_k
_exptl_crystal_face_index_l
_exptl_crystal_face_perp_dist
0.00 0.00 1.00 0.0450
0.00 0.00 -1.00 0.0450
-1.00 1.00 0.00 0.1600
1.00 -4.00 1.00 0.1600
1.00 0.00 1.00 0.0900
-1.00 0.00 -1.00 0.0900
0.00 1.00 1.00 0.2000

loop_
_geom_angle_atom_site_label_1
_geom_angle_atom_site_label_2
_geom_angle_atom_site_label_3
_geom_angle
O1 C1 N1 122.27(15)
O1 C1 N4 121.00(15)
N1 C1 N4 116.70(14)
N2 C2 N1 117.20(14)
N2 C2 C9 124.68(14)
N1 C2 C9 118.11(16)
N3 C3 N2 115.16(15)
N3 C3 C7 122.05(15)
N2 C3 C7 122.79(16)
N3 C4 C5 125.0(2)
N3 C4 H4 113.6(9)
C5 C4 H4 121.4(9)
C6 C5 C4 118.15(19)
C6 C5 H5 122.1(10)
C4 C5 H5 119.7(11)
C5 C6 C7 119.96(18)
C5 C6 H6 122.3(10)
C7 C6 H6 117.6(10)
C8 C7 C6 124.52(17)
C8 C7 C3 117.88(15)
C6 C7 C3 117.60(17)
C9 C8 C7 119.65(16)
C9 C8 H8 117.6(8)
C7 C8 H8 122.8(8)
C8 C9 C2 118.22(16)
C8 C9 C10 121.62(15)
C2 C9 C10 120.11(14)
O2 C10 N4 120.70(16)
O2 C10 C9 123.44(15)
N4 C10 C9 115.84(14)
C12 C11 C16 122.69(17)
C12 C11 N4 119.80(17)
C16 C11 N4 117.49(16)
C11 C12 C13 116.8(2)
C11 C12 C17 122.32(17)
C13 C12 C17 120.8(2)
C14 C13 C12 121.4(2)
C14 C13 H13 122.0(12)
C12 C13 H13 116.6(12)
C13 C14 C15 120.3(2)
C13 C14 H14 118.7(13)
C15 C14 H14 121.0(13)
C14 C15 C16 120.7(2)
C14 C15 H15 117.5(12)
C16 C15 H15 121.7(12)
C15 C16 C11 117.9(2)
C15 C16 C18 121.0(2)
C11 C16 C18 121.0(2)
C12 C17 H17A 109.4
C12 C17 H17B 109.5
C12 C17 H17C 109.5
C12 C17 H17D 109.5
C12 C17 H17E 109.5
H17D C17 H17E 109.5
C12 C17 H17F 109.4
H17D C17 H17F 109.5
H17E C17 H17F 109.5
C16 C18 H18A 111.1(12)
C16 C18 H18B 108.8(16)
H18A C18 H18B 106(2)
C16 C18 H18C 111.0(12)
H18A C18 H18C 111.4(17)
H18B C18 H18C 108.2(19)
N5 C19 C20 123.65(19)
N5 C19 H19 115.7(9)
C20 C19 H19 120.6(9)
C19 C20 C21 119.04(17)
C19 C20 H20 119.0(9)
C21 C20 H20 121.9(9)
C22 C21 C20 118.14(16)
C22 C21 C29 121.20(17)
C20 C21 C29 120.66(16)
C21 C22 C23 119.29(18)
C21 C22 H22 122.8(9)
C23 C22 H22 117.9(9)
N5 C23 N6 113.58(14)
N5 C23 C22 122.26(15)
N6 C23 C22 124.13(16)
O3 C24 N7 124.10(17)
O3 C24 N6 122.58(15)
N7 C24 N6 113.32(15)
N7 C25 C26 112.76(17)
N7 C25 H25A 108.0(10)
C26 C25 H25A 108.1(11)
N7 C25 H25B 108.3(10)
C26 C25 H25B 111.7(10)
H25A C25 H25B 107.9(15)
C27 C26 C25 114.93(19)
C27 C26 H26A 112.0(11)
C25 C26 H26A 106.4(11)
C27 C26 H26B 111.7(10)
C25 C26 H26B 105.9(11)
H26A C26 H26B 105.2(14)
C26 C27 C28 113.6(3)
C26 C27 H27A 109.6(13)
C28 C27 H27A 107.8(13)
C26 C27 H27B 111.8(12)
C28 C27 H27B 104.1(12)
H27A C27 H27B 109.8(18)
C27 C28 H28A 104.8(17)
C27 C28 H28B 111.6(19)
H28A C28 H28B 108(2)
C27 C28 H28C 110(2)
H28A C28 H28C 115(3)
H28B C28 H28C 108(3)
C21 C29 H29A 109.5
C21 C29 H29B 109.5
C21 C29 H29C 109.5
C21 C29 H29D 109.5
C21 C29 H29E 109.5
H29D C29 H29E 109.5
C21 C29 H29F 109.5
H29D C29 H29F 109.5
H29E C29 H29F 109.5
C1 N1 C2 125.00(15)
C1 N1 H1 116.6(10)
C2 N1 H1 118.4(10)
C2 N2 C3 116.69(14)
C4 N3 C3 117.15(16)
C10 N4 C1 124.04(14)
C10 N4 C11 118.27(13)
C1 N4 C11 117.35(13)
C23 N5 C19 117.61(15)
C24 N6 C23 127.54(15)
C24 N6 H6A 117.2(11)
C23 N6 H6A 115.1(11)
C24 N7 C25 122.48(16)
C24 N7 H7 118.7(11)
C25 N7 H7 118.8(11)

loop_
_geom_bond_atom_site_label_1
_geom_bond_atom_site_label_2
_geom_bond_distance
C1 O1 1.2183(17)
C1 N1 1.360(2)
C1 N4 1.4030(19)
C2 N2 1.321(2)
C2 N1 1.3722(19)
C2 C9 1.414(2)
C3 N3 1.356(2)
C3 N2 1.3639(19)
C3 C7 1.420(2)
C4 N3 1.321(2)
C4 C5 1.400(3)
C4 H4 0.982(16)
C5 C6 1.347(3)
C5 H5 0.970(17)
C6 C7 1.412(2)
C6 H6 0.944(17)
C7 C8 1.399(2)
C8 C9 1.365(2)
C8 H8 0.977(15)
C9 C10 1.461(2)
C10 O2 1.2196(19)
C10 N4 1.3938(19)
C11 C12 1.389(2)
C11 C16 1.397(2)
C11 N4 1.451(2)
C12 C13 1.394(3)
C12 C17 1.499(3)
C13 C14 1.374(3)
C13 H13 0.949(19)
C14 C15 1.375(3)
C14 H14 0.940(19)
C15 C16 1.380(3)
C15 H15 0.99(2)
C16 C18 1.494(3)
C17 H17A 0.9799
C17 H17B 0.9800
C17 H17C 0.9800
C17 H17D 0.9800
C17 H17E 0.9800
C17 H17F 0.9800
C18 H18A 0.99(2)
C18 H18B 0.91(3)
C18 H18C 1.01(2)
C19 N5 1.340(2)
C19 C20 1.373(2)
C19 H19 0.997(17)
C20 C21 1.385(2)
C20 H20 0.972(15)
C21 C22 1.382(2)
C21 C29 1.511(2)
C22 C23 1.400(2)
C22 H22 0.946(15)
C23 N5 1.335(2)
C23 N6 1.391(2)
C24 O3 1.2289(19)
C24 N7 1.342(2)
C24 N6 1.387(2)
C25 N7 1.448(2)
C25 C26 1.512(3)
C25 H25A 0.967(18)
C25 H25B 1.045(19)
C26 C27 1.494(3)
C26 H26A 0.961(18)
C26 H26B 1.050(19)
C27 C28 1.505(4)
C27 H27A 1.03(2)
C27 H27B 1.02(2)
C28 H28A 0.98(3)
C28 H28B 0.93(3)
C28 H28C 1.00(3)
C29 H29A 0.9800
C29 H29B 0.9801
C29 H29C 0.9800
C29 H29D 0.9800
C29 H29E 0.9800
C29 H29F 0.9801
N1 H1 0.908(17)
N6 H6A 0.879(17)
N7 H7 0.928(18)

loop_
_geom_hbond_atom_site_label_D
_geom_hbond_atom_site_label_H
_geom_hbond_atom_site_label_A
_geom_hbond_distance_DH
_geom_hbond_distance_HA
_geom_hbond_distance_DA
_geom_hbond_angle_DHA
_geom_hbond_site_symmetry_A
N1 H1 N5 0.908(17) 1.945(18) 2.851(2) 176.3(15) 1_554
N6 H6A N2 0.879(17) 2.299(18) 3.178(2) 178.0(15) 1_556
N7 H7 N3 0.928(18) 2.052(19) 2.959(2) 165.3(16) 1_556

loop_
_geom_torsion_atom_site_label_1
_geom_torsion_atom_site_label_2
_geom_torsion_atom_site_label_3
_geom_torsion_atom_site_label_4
_geom_torsion
N3 C4 C5 C6 -1.4(3)
C4 C5 C6 C7 1.6(3)
C5 C6 C7 C8 -179.82(18)
C5 C6 C7 C3 0.2(3)
N3 C3 C7 C8 177.54(16)
N2 C3 C7 C8 -2.0(2)
N3 C3 C7 C6 -2.5(2)
N2 C3 C7 C6 177.95(15)
C6 C7 C8 C9 -177.88(17)
C3 C7 C8 C9 2.1(2)
C7 C8 C9 C2 0.0(2)
C7 C8 C9 C10 -177.45(16)
N2 C2 C9 C8 -2.6(3)
N1 C2 C9 C8 178.93(15)
N2 C2 C9 C10 174.91(15)
N1 C2 C9 C10 -3.6(2)
C8 C9 C10 O2 4.0(3)
C2 C9 C10 O2 -173.46(16)
C8 C9 C10 N4 -177.27(15)
C2 C9 C10 N4 5.3(2)
C16 C11 C12 C13 1.9(2)
N4 C11 C12 C13 -179.69(14)
C16 C11 C12 C17 -176.25(16)
N4 C11 C12 C17 2.1(2)
C11 C12 C13 C14 -0.4(3)
C17 C12 C13 C14 177.82(18)
C12 C13 C14 C15 -1.0(3)
C13 C14 C15 C16 1.0(3)
C14 C15 C16 C11 0.5(3)
C14 C15 C16 C18 -178.0(2)
C12 C11 C16 C15 -2.0(2)
N4 C11 C16 C15 179.58(15)
C12 C11 C16 C18 176.52(18)
N4 C11 C16 C18 -1.9(2)
N5 C19 C20 C21 0.4(3)
C19 C20 C21 C22 0.1(3)
C19 C20 C21 C29 -179.47(18)
C20 C21 C22 C23 -0.5(3)
C29 C21 C22 C23 179.01(17)
C21 C22 C23 N5 0.6(3)
C21 C22 C23 N6 -177.30(16)
N7 C25 C26 C27 -58.2(3)
C25 C26 C27 C28 -62.5(3)
O1 C1 N1 C2 179.63(15)
N4 C1 N1 C2 1.6(2)
N2 C2 N1 C1 -178.62(15)
C9 C2 N1 C1 0.0(2)
N1 C2 N2 C3 -178.83(14)
C9 C2 N2 C3 2.7(2)
N3 C3 N2 C2 -179.91(14)
C7 C3 N2 C2 -0.3(2)
C5 C4 N3 C3 -0.8(3)
N2 C3 N3 C4 -177.65(15)
C7 C3 N3 C4 2.8(2)
O2 C10 N4 C1 174.99(16)
C9 C10 N4 C1 -3.8(2)
O2 C10 N4 C11 1.8(2)
C9 C10 N4 C11 -176.97(15)
O1 C1 N4 C10 -177.55(15)
N1 C1 N4 C10 0.5(2)
O1 C1 N4 C11 -4.3(2)
N1 C1 N4 C11 173.69(14)
C12 C11 N4 C10 -89.08(18)
C16 C11 N4 C10 89.38(18)
C12 C11 N4 C1 97.30(18)
C16 C11 N4 C1 -84.24(18)
N6 C23 N5 C19 177.98(15)
C22 C23 N5 C19 -0.1(2)
C20 C19 N5 C23 -0.4(3)
O3 C24 N6 C23 -8.4(3)
N7 C24 N6 C23 172.43(16)
N5 C23 N6 C24 177.97(16)
C22 C23 N6 C24 -4.0(3)
O3 C24 N7 C25 3.9(3)
N6 C24 N7 C25 -176.94(16)
C26 C25 N7 C24 121.3(2)
